data_1571875
loop_
_publ_author_name
'Carroll, Robert C.'
'Coles, Simon J.'

_publ_section_title
;
 Statistical optimization of guest uptake in crystalline sponges: grading
 structural outcomes.
;
_journal_coeditor_code LT5068
_journal_issue 4
_journal_name_full IUCrJ
_journal_paper_doi 10.1107/S2052252524004871
_journal_volume 11
_journal_year 2024
_chemical_formula_moiety 'C36 H24 I6 N12 Zn3, 0.25[]'
_chemical_formula_sum 'C36 H24 I6 N12 Zn3'
_chemical_formula_weight 1582.18
_chemical_name_systematic catena-[bis(mu-2,4,6-tri(pyridin-4-yl)-1,3,5-triazine)-hexaiodo-tri-zinc
_space_group_crystal_system monoclinic
_space_group_IT_number 15
_space_group_name_Hall '-C 2yc'
_space_group_name_H-M_alt 'C 1 2/c 1'
_atom_sites_solution_hydrogens geom
_atom_sites_solution_primary dual
_audit_creation_date 2024-01-30
_audit_creation_method
;
Olex2 1.5-alpha
(compiled 2023.11.24 svn.r209d9fb2 for OlexSys, GUI svn.r6869)
;
_cell_angle_alpha 90
_cell_angle_beta 101.107(5)
_cell_angle_gamma 90
_cell_formula_units_Z 8
_cell_length_a 34.3804(16)
_cell_length_b 15.0439(5)
_cell_length_c 30.3200(17)
_cell_measurement_reflns_used 6745
_cell_measurement_temperature 100(2)
_cell_measurement_theta_max 69.3730
_cell_measurement_theta_min 2.9220
_cell_volume 15388.2(13)
_computing_cell_refinement 'CrysAlisPro 1.171.42.72a (Rigaku OD, 2022)'
_computing_data_collection 'CrysAlisPro 1.171.42.72a (Rigaku OD, 2022)'
_computing_data_reduction 'CrysAlisPro 1.171.42.72a (Rigaku OD, 2022)'
_computing_molecular_graphics 'Olex2 1.5-alpha (Dolomanov et al., 2009)'
_computing_publication_material 'Olex2 1.5-alpha (Dolomanov et al., 2009)'
_computing_structure_refinement 'SHELXL 2016/6 (Sheldrick, 2015)'
_computing_structure_solution 'SHELXT  (Sheldrick, 2015)'
_diffrn_ambient_temperature 100(2)
_diffrn_detector 'hybrid pixel array detector'
_diffrn_detector_area_resol_mean 10
_diffrn_detector_dtime 0.000
_diffrn_detector_type 'Rigaku, HyPix Arc-100'
_diffrn_measured_fraction_theta_full 0.994
_diffrn_measured_fraction_theta_max 0.992
_diffrn_measurement_details
;
List of Runs (angles in degrees, time in seconds):

  # Type    Start    End  Width  t~exp~   \w     \q     \k     \f   Frames
--------------------------------------------------------------------------
  1  \w   -172.00-104.00   0.50    4.00    -- -103.00-120.00  40.00  136
  2  \w   -103.00 -77.00   0.50    4.00    -- -103.00 120.00 124.00   52
  3  \w   -132.00 -32.00   0.50    4.00    -- -103.00 154.00 -78.00  200
  4  \w    -88.00 -30.00   0.50    4.00    -- -103.00  77.00 -30.00  116
  5  \w   -113.00 -81.00   0.50    4.00    -- -103.00-125.00  90.00   64
  6  \w    -68.00 -43.00   0.50    4.00    -- -103.00  61.00 120.00   50
  7  \w   -172.00-136.00   0.50    4.00    -- -103.00-125.00  90.00   72
  8  \w    -69.00 -44.00   0.50    4.00    -- -103.00  61.00  90.00   50
  9  \w   -174.00-119.00   0.50    4.00    -- -103.00 -30.00 -60.00  110
 10  \w    -67.00 -32.00   0.50    4.00    -- -103.00  61.00 -60.00   70
 11  \w     47.00  72.00   0.50    4.00    --  101.75-120.00  40.00   50
 12  \w     60.00  85.00   0.50    4.00    --  101.75-154.00-117.00   50
 13  \w     88.00 113.00   0.50    4.00    --  101.75 154.00 -78.00   50
 14  \w     73.00 106.00   0.50    4.00    --  101.75 -94.00  60.00   66
 15  \w     37.00 107.00   0.50    4.00    --  101.75 -77.00  30.00  140
 16  \w     29.00  73.00   0.50    4.00    --  101.75 -61.00-180.00   88
 17  \w     90.00 173.00   0.50    4.00    --  101.75  45.00 120.00  166
 18  \w   -102.00 -76.00   0.50    1.00    --  -46.01-154.00-117.00   52
 19  \w     48.00  78.00   0.50    1.00    --   46.01-120.00  40.00   60
 20  \w     63.00 100.00   0.50    1.00    --   46.01 154.00 -78.00   74
 21  \w     50.00  75.00   0.50    1.00    --   46.01-154.00-117.00   50
 22  \w    -24.00  29.00   0.50    1.00    --  -46.01  19.00 120.00  106
 23  \w   -119.00 -34.00   0.50    1.00    --  -46.01 -37.00 120.00  170
 24  \w    -18.00  23.00   0.50    1.00    --  -46.01  19.00  30.00   82
 25  \w    -27.00  26.00   0.50    1.00    --   46.01 -19.00 -90.00  106
;
_diffrn_measurement_device 'four-circle diffractometer'
_diffrn_measurement_device_details 'Rigaku Oxford Difffraction, UG2 \k goniometer'
_diffrn_measurement_device_type
; Rigaku 007HF diffractometer equipped with Arc)Sec VHF Varimax confocal 
mirrors and a UG2 goniometer and HyPix Arc-100 detector
;
_diffrn_measurement_method 'profile data from \w-scans'
_diffrn_measurement_specimen_support 'MiTeGen loops'
_diffrn_orient_matrix_type 'CrysAlisPro convention (1999,Acta A55,543-557)'
_diffrn_orient_matrix_UB_11 -0.0280977000
_diffrn_orient_matrix_UB_12 0.0136417000
_diffrn_orient_matrix_UB_13 0.0333744000
_diffrn_orient_matrix_UB_21 -0.0006248000
_diffrn_orient_matrix_UB_22 0.1007148000
_diffrn_orient_matrix_UB_23 -0.0093084000
_diffrn_orient_matrix_UB_31 -0.0360289000
_diffrn_orient_matrix_UB_32 -0.0123944000
_diffrn_orient_matrix_UB_33 -0.0384312000
_diffrn_radiation_collimation 0.3
_diffrn_radiation_monochromator 'Arc)Sec VHF Varimax focusing mirrors'
_diffrn_radiation_probe x-ray
_diffrn_radiation_type 'Cu K\a'
_diffrn_radiation_wavelength 1.54184
_diffrn_reflns_av_R_equivalents 0.0607
_diffrn_reflns_av_unetI/netI 0.0510
_diffrn_reflns_Laue_measured_fraction_full 0.994
_diffrn_reflns_Laue_measured_fraction_max 0.992
_diffrn_reflns_limit_h_max 38
_diffrn_reflns_limit_h_min -41
_diffrn_reflns_limit_k_max 18
_diffrn_reflns_limit_k_min -17
_diffrn_reflns_limit_l_max 33
_diffrn_reflns_limit_l_min -36
_diffrn_reflns_number 51653
_diffrn_reflns_point_group_measured_fraction_full 0.994
_diffrn_reflns_point_group_measured_fraction_max 0.992
_diffrn_reflns_theta_full 67.684
_diffrn_reflns_theta_max 68.248
_diffrn_reflns_theta_min 2.971
_diffrn_source 'Rotating anode'
_diffrn_source_current 30.0
_diffrn_source_power 1.2
_diffrn_source_target Cu
_diffrn_source_type 'Rigaku 007 HF'
_diffrn_source_voltage 40.0
_exptl_absorpt_coefficient_mu 20.192
_exptl_absorpt_correction_T_max 0.293
_exptl_absorpt_correction_T_min 0.037
_exptl_absorpt_correction_type analytical
_exptl_absorpt_process_details
;
CrysAlisPro 1.171.42.72a (Rigaku Oxford Diffraction, 2022)
Analytical numeric absorption correction using a multifaceted crystal
model based on expressions derived by R.C. Clark & J.S. Reid.
(Clark, R. C. & Reid, J. S. (1995). Acta Cryst. A51, 887-897)
Empirical absorption correction using spherical harmonics,
implemented in SCALE3 ABSPACK scaling algorithm.
;
_exptl_crystal_colour colourless
_exptl_crystal_colour_primary colourless
_exptl_crystal_density_diffrn 1.366
_exptl_crystal_description block
_exptl_crystal_F_000 5856
_exptl_crystal_size_max 0.26
_exptl_crystal_size_mid 0.12
_exptl_crystal_size_min 0.1
_refine_diff_density_max 1.901
_refine_diff_density_min -1.123
_refine_diff_density_rms 0.191
_refine_ls_extinction_method none
_refine_ls_goodness_of_fit_ref 1.116
_refine_ls_hydrogen_treatment constr
_refine_ls_matrix_type full
_refine_ls_number_parameters 634
_refine_ls_number_reflns 13991
_refine_ls_number_restraints 95
_refine_ls_restrained_S_all 1.120
_refine_ls_R_factor_all 0.1379
_refine_ls_R_factor_gt 0.1191
_refine_ls_shift/su_max 0.000
_refine_ls_shift/su_mean 0.000
_refine_ls_structure_factor_coef Fsqd
_refine_ls_weighting_details 'w=1/[\s^2^(Fo^2^)+(0.3064P)^2^+1.2800P] where P=(Fo^2^+2Fc^2^)/3'
_refine_ls_weighting_scheme calc
_refine_ls_wR_factor_gt 0.3901
_refine_ls_wR_factor_ref 0.4189
_reflns_Friedel_coverage 0.000
_reflns_number_gt 9120
_reflns_number_total 13991
_reflns_threshold_expression 'I > 2\s(I)'
_cod_data_source_file lt5068.cif
_cod_data_source_block 50_10_48c
_cod_database_code 1571875
_shelx_shelxl_version_number 2016/6
_chemical_oxdiff_formula '(Zn3 I6 N12 H24 C36) (C15 H16 O3)2 (C6 H12)2'
_chemical_oxdiff_usercomment JP-9300-04
_shelx_space_group_comment
;
The symmetry employed for this shelxl refinement is uniquely defined
by the following loop, which should always be used as a source of
symmetry information in preference to the above space-group names.
They are only intended as comments.
;
_shelx_estimated_absorpt_t_max 0.237
_shelx_estimated_absorpt_t_min 0.077
_olex2_refinement_description
;
1. Fixed Uiso
 At 1.2 times of:
  All C(H) groups
2. Restrained distances
 I403-Zn42 \\sim I303-Zn32
 with sigma of 0.02
 I404-Zn42 \\sim I304-Zn32
 with sigma of 0.02
 Zn42-N305 \\sim Zn32-N305
 with sigma of 0.02
 I403-I404 \\sim I303-I304
 with sigma of 0.04
 I403-N305 \\sim I303-N305
 with sigma of 0.04
 I404-N305 \\sim I304-N305
 with sigma of 0.04
 I401-Zn41 \\sim I301-Zn31
 with sigma of 0.02
 I402-Zn41 \\sim I302-Zn31
 with sigma of 0.02
 Zn41-N301 \\sim Zn31-N301
 with sigma of 0.02
 I401-I402 \\sim I301-I302
 with sigma of 0.04
 I401-N301 \\sim I301-N301
 with sigma of 0.04
 I402-N301 \\sim I302-N301
 with sigma of 0.04
 I502-Zn51 \\sim I501-Zn51
 with sigma of 0.02
 I305-Zn33 \\sim I405-Zn43
 with sigma of 0.02
 I306-Zn33 \\sim I406-Zn43
 with sigma of 0.02
 I306-I506 \\sim I406-I506
 with sigma of 0.02
 Zn33-N306 \\sim Zn43-N306
 with sigma of 0.02
 Zn33-N307 \\sim Zn43-N307
 with sigma of 0.02
 I305-I306 \\sim I405-I406
 with sigma of 0.04
 I305-N306 \\sim I405-N306
 with sigma of 0.04
 I305-N307 \\sim I405-N307
 with sigma of 0.04
 I305-I505 \\sim I405-I505
 with sigma of 0.04
 I305-Zn53 \\sim I405-Zn53
 with sigma of 0.04
 I306-N306 \\sim I406-N306
 with sigma of 0.04
 I306-N307 \\sim I406-N307
 with sigma of 0.04
 I306-I505 \\sim I406-I505
 with sigma of 0.04
 I306-Zn53 \\sim I406-Zn53
 with sigma of 0.04
 Zn33-I505 \\sim Zn43-I505
 with sigma of 0.04
 Zn33-I506 \\sim Zn43-I506
 with sigma of 0.04
 Zn33-Zn53 \\sim Zn43-Zn53
 with sigma of 0.04
 C333-C335 \\sim C332-C336
 with sigma of 0.02
3. Uiso/Uaniso restraints and constraints
C309 \\sim C313 \\sim C312 \\sim N305 \\sim C311 \\sim C310: within 2A with
sigma of 0.04 and sigma for terminal atoms of 0.08 within 2A
Uanis(Zn41) = Uanis(Zn51)
4. Rigid body (RIGU) restrains
 C309, C313, C312, N305, C311, C310
 with sigma for 1-2 distances of 0.004 and sigma for 1-3 distances of 0.004
5. Others
 Fixed Sof: I305(0.58585) I306(0.58585) I401(0.3606) I402(0.3606)
 I403(0.46794) Zn33(0.58585) I404(0.46794) Zn41(0.3606) Zn42(0.46794)
 I303(0.50244) Zn32(0.50244) I304(0.50244) I503(0.02962) I504(0.02962)
 Zn52(0.02962) Zn31(0.48521) I301(0.48521) I302(0.48521) I501(0.15419)
 Zn51(0.15419) I502(0.15419) I505(0.04939) I506(0.04939) Zn53(0.04939)
 I406(0.36476) Zn43(0.36476) I405(0.36476)
 Fixed Uiso: I503(0.08) I504(0.08) Zn52(0.08) I505(0.08) I506(0.08) Zn53(0.08)
6.a Aromatic/amide H refined with riding coordinates:
 C319(H319), C320(H320), C315(H315), C305(H305), C314(H314), C328(H328),
 C329(H329), C304(H304), C302(H302), C301(H301), C318(H318), C312(H312),
 C317(H317), C323(H323), C311(H311), C310(H310), C335(H335), C313(H313),
 C322(H322), C333(H333), C332(H332), C336(H336), C331(H331), C330(H330)
;
_smtbx_masks_void_probe_radius 1.2
_smtbx_masks_void_truncation_radius 1.2
_platon_squeeze_void_probe_radius 1.20
_olex2_date_sample_data_collection 2023-04-19
_olex2_date_sample_submission 2023-04-19
_olex2_submission_original_sample_id 50_10_48c
_olex2_submission_special_instructions 'No special instructions were received'
_oxdiff_exptl_absorpt_empirical_details
;
Empirical correction (ABSPACK) includes:
- Absorption correction using spherical harmonics
- Frame scaling
- Detector area scaling
- B-factor correction
;
_oxdiff_exptl_absorpt_empirical_full_max 3.281
_oxdiff_exptl_absorpt_empirical_full_min 0.381

loop_
_space_group_symop_operation_xyz
'x, y, z'
'-x, y, -z+1/2'
'x+1/2, y+1/2, z'
'-x+1/2, y+1/2, -z+1/2'
'-x, -y, -z'
'x, -y, z-1/2'
'-x+1/2, -y+1/2, -z'
'x+1/2, -y+1/2, z-1/2'

loop_
_atom_site_label
_atom_site_type_symbol
_atom_site_fract_x
_atom_site_fract_y
_atom_site_fract_z
_atom_site_U_iso_or_equiv
_atom_site_adp_type
_atom_site_occupancy
_atom_site_site_symmetry_order
_atom_site_calc_flag
_atom_site_refinement_flags_posn
_atom_site_refinement_flags_adp
_atom_site_refinement_flags_occupancy
_atom_site_disorder_assembly
_atom_site_disorder_group
I305 I 0.52322(9) 0.6493(2) 0.63583(6) 0.0955(5) Uani 0.5858 1 d D . P A 8
I306 I 0.61873(13) 0.7337(2) 0.55751(9) 0.1108(10) Uani 0.5858 1 d D . P A 8
I401 I 0.8835(3) 0.7506(5) 0.9060(5) 0.190(4) Uani 0.3606 1 d D . P B 4
I402 I 0.8497(2) 0.5900(11) 1.0194(2) 0.171(5) Uani 0.3606 1 d D . P B 4
I403 I 0.73292(11) -0.2341(2) 0.79406(12) 0.1277(9) Uani 0.4679 1 d D . P C 6
Zn33 Zn 0.58073(17) 0.6226(4) 0.59428(14) 0.0841(14) Uani 0.5858 1 d D . P A 8
I404 I 0.62756(12) -0.16131(19) 0.69302(8) 0.1279(10) Uani 0.4679 1 d D . P C 6
Zn41 Zn 0.8702(2) 0.6044(6) 0.9451(3) 0.088(2) Uani 0.3606 1 d D . P B 4
Zn42 Zn 0.67144(17) -0.1420(3) 0.76942(18) 0.0981(13) Uani 0.4679 1 d D . P C 6
N302 N 0.7186(3) 0.4434(5) 0.7759(4) 0.101(3) Uani 1 1 d . . . . .
N306 N 0.6195(3) 0.5483(6) 0.6414(4) 0.106(3) Uani 1 1 d D . . . .
N303 N 0.7338(3) 0.3091(6) 0.8132(4) 0.103(3) Uani 1 1 d . . . . .
N310 N 0.5388(3) 0.1469(7) 0.4153(4) 0.105(3) Uani 1 1 d . . . . .
N309 N 0.5194(3) 0.2291(6) 0.4738(3) 0.093(3) Uani 1 1 d . . . . .
N304 N 0.6809(3) 0.3164(6) 0.7533(4) 0.107(4) Uani 1 1 d . . . . .
N307 N 0.5616(4) 0.5189(8) 0.5490(4) 0.108(3) Uani 1 1 d D . . . .
N301 N 0.8294(3) 0.5333(7) 0.8984(5) 0.128(5) Uani 1 1 d D . . . .
N00I N 0.4191(4) -0.0141(9) 0.4502(6) 0.127(5) Uani 1 1 d . . . . .
C325 C 0.5167(4) 0.1596(7) 0.4460(5) 0.096(4) Uani 1 1 d . . . . .
N308 N 0.5723(3) 0.2805(8) 0.4394(4) 0.103(3) Uani 1 1 d . . . . .
C319 C 0.5325(3) 0.4640(11) 0.5505(5) 0.111(4) Uani 1 1 d . . . . .
H319 H 0.514704 0.476581 0.570059 0.133 Uiso 1 1 calc R U . . .
C321 C 0.5502(4) 0.3699(9) 0.4950(5) 0.102(4) Uani 1 1 d . . . . .
C307 C 0.7037(4) 0.2724(7) 0.7815(6) 0.111(4) Uani 1 1 d . . . . .
N305 N 0.6883(5) -0.0037(9) 0.7802(7) 0.148(5) Uani 1 1 d D U . . .
C320 C 0.5267(4) 0.3868(8) 0.5239(5) 0.098(4) Uani 1 1 d . . . . .
H320 H 0.506001 0.346643 0.526639 0.118 Uiso 1 1 calc R U . . .
C308 C 0.6900(3) 0.4047(7) 0.7468(5) 0.094(3) Uani 1 1 d . . . . .
C316 C 0.6654(3) 0.4549(9) 0.7120(5) 0.100(4) Uani 1 1 d . . . . .
C326 C 0.5661(3) 0.2055(8) 0.4138(5) 0.096(3) Uani 1 1 d . . . . .
C327 C 0.4823(4) 0.0988(7) 0.4490(6) 0.101(4) Uani 1 1 d . . . . .
C315 C 0.6734(4) 0.5427(7) 0.7034(5) 0.113(5) Uani 1 1 d . . . . .
H315 H 0.695089 0.572681 0.721474 0.136 Uiso 1 1 calc R U . . .
C305 C 0.8065(5) 0.5680(9) 0.8680(7) 0.144(7) Uani 1 1 d . . . . .
H305 H 0.809105 0.630729 0.866463 0.172 Uiso 1 1 calc R U . . .
C306 C 0.7402(4) 0.3957(8) 0.8087(5) 0.101(4) Uani 1 1 d . . . . .
C303 C 0.7702(4) 0.4405(7) 0.8409(5) 0.107(4) Uani 1 1 d . . . . .
C314 C 0.6495(4) 0.5859(8) 0.6683(5) 0.117(5) Uani 1 1 d . . . . .
H314 H 0.655100 0.646526 0.663221 0.140 Uiso 1 1 calc R U . . .
C309 C 0.6980(4) 0.1762(8) 0.7832(5) 0.103(4) Uani 1 1 d . U . . .
C328 C 0.4644(5) 0.0961(9) 0.4842(7) 0.118(5) Uani 1 1 d . . . . .
H328 H 0.472456 0.136081 0.508551 0.141 Uiso 1 1 calc R U . . .
C329 C 0.4330(4) 0.0332(11) 0.4861(6) 0.118(5) Uani 1 1 d . . . . .
H329 H 0.422590 0.026330 0.512703 0.142 Uiso 1 1 calc R U . . .
C304 C 0.7776(5) 0.5329(8) 0.8357(6) 0.143(7) Uani 1 1 d . . . . .
H304 H 0.763509 0.567172 0.811528 0.171 Uiso 1 1 calc R U . . .
C302 C 0.7929(5) 0.3987(8) 0.8767(6) 0.139(7) Uani 1 1 d . . . . .
H302 H 0.788952 0.337179 0.881381 0.167 Uiso 1 1 calc R U . . .
C301 C 0.8220(5) 0.4451(8) 0.9069(7) 0.144(8) Uani 1 1 d . . . . .
H301 H 0.836361 0.416268 0.932875 0.172 Uiso 1 1 calc R U . . .
C324 C 0.5486(4) 0.2873(10) 0.4677(5) 0.106(4) Uani 1 1 d . . . . .
C318 C 0.6119(5) 0.4585(10) 0.6496(7) 0.152(8) Uani 1 1 d . . . . .
H318 H 0.590781 0.427914 0.630891 0.183 Uiso 1 1 calc R U . . .
N311 N 0.6442(7) 0.1632(10) 0.3231(8) 0.155(6) Uani 1 1 d . . . . .
C312 C 0.6661(9) 0.0500(14) 0.7543(10) 0.178(8) Uani 1 1 d . U . . .
H312 H 0.646747 0.022728 0.731847 0.213 Uiso 1 1 calc R U . . .
C317 C 0.6345(6) 0.4172(10) 0.6837(9) 0.186(12) Uani 1 1 d . . . . .
H317 H 0.628583 0.356817 0.688768 0.223 Uiso 1 1 calc R U . . .
C334 C 0.5918(4) 0.1937(10) 0.3826(6) 0.114(4) Uani 1 1 d . . . . .
C323 C 0.5859(7) 0.5011(12) 0.5197(8) 0.143(7) Uani 1 1 d . . . . .
H323 H 0.604667 0.545278 0.515823 0.172 Uiso 1 1 calc R U . . .
C311 C 0.7179(6) 0.0263(12) 0.8094(9) 0.152(6) Uani 1 1 d . U . . .
H311 H 0.735323 -0.012290 0.828717 0.183 Uiso 1 1 calc R U . . .
C310 C 0.7230(6) 0.1184(10) 0.8109(8) 0.144(6) Uani 1 1 d . U . . .
H310 H 0.744534 0.142497 0.831885 0.172 Uiso 1 1 calc R U . . .
C335 C 0.5837(6) 0.1338(13) 0.3483(8) 0.146(7) Uani 1 1 d D . . . .
H335 H 0.558884 0.104049 0.342836 0.175 Uiso 1 1 calc R U . . .
C313 C 0.6659(6) 0.1364(11) 0.7539(8) 0.149(7) Uani 1 1 d . U . . .
H313 H 0.645790 0.170016 0.735380 0.179 Uiso 1 1 calc R U . . .
C322 C 0.5853(7) 0.4226(18) 0.4948(7) 0.170(10) Uani 1 1 d . . . . .
H322 H 0.605736 0.405826 0.479349 0.204 Uiso 1 1 calc R U . . .
C333 C 0.6261(7) 0.2347(13) 0.3833(10) 0.150(8) Uani 1 1 d D . . . .
H333 H 0.636250 0.271122 0.408469 0.181 Uiso 1 1 calc R U . . .
C332 C 0.6463(9) 0.228(2) 0.3521(10) 0.177(11) Uani 1 1 d D . . . .
H332 H 0.664436 0.274895 0.349794 0.212 Uiso 1 1 calc R U . . .
C336 C 0.6106(9) 0.1155(15) 0.3213(10) 0.167(9) Uani 1 1 d D . . . .
H336 H 0.605379 0.067476 0.300648 0.201 Uiso 1 1 calc R U . . .
C331 C 0.4668(9) 0.047(2) 0.4125(8) 0.217(15) Uani 1 1 d . . . . .
H331 H 0.477399 0.050237 0.385835 0.260 Uiso 1 1 calc R U . . .
I303 I 0.75272(17) -0.2168(3) 0.8226(3) 0.225(3) Uani 0.5024 1 d D . P C 7
Zn32 Zn 0.6885(4) -0.1461(6) 0.7892(5) 0.204(5) Uani 0.5024 1 d D . P C 7
I304 I 0.6519(3) -0.1912(3) 0.7111(3) 0.233(3) Uani 0.5024 1 d D . P C 7
I503 I 0.7598(7) -0.195(2) 0.8557(7) 0.080 Uiso 0.0296 1 d . U P C 8
I504 I 0.6455(6) -0.2103(18) 0.7409(7) 0.080 Uiso 0.0296 1 d . U P C 8
Zn52 Zn 0.691(2) -0.145(5) 0.791(2) 0.080 Uiso 0.0296 1 d . U P C 8
Zn31 Zn 0.8743(3) 0.5851(6) 0.9464(4) 0.171(5) Uani 0.4852 1 d D . P B 7
I301 I 0.8912(2) 0.7364(6) 0.9135(5) 0.204(4) Uani 0.4852 1 d D . P B 7
I302 I 0.8469(3) 0.5769(8) 1.0176(4) 0.241(6) Uani 0.4852 1 d D . P B 7
I501 I 0.8729(5) 0.7333(13) 0.9310(10) 0.193(11) Uani 0.1542 1 d D . P B 8
Zn51 Zn 0.8583(4) 0.5924(10) 0.9636(5) 0.088(2) Uani 0.1542 1 d D . P B 8
I502 I 0.8405(4) 0.5361(12) 1.0321(5) 0.137(4) Uani 0.1542 1 d D . P B 8
C330 C 0.4368(10) -0.010(2) 0.4142(12) 0.221(16) Uani 1 1 d . . . . .
H330 H 0.427709 -0.047316 0.389296 0.265 Uiso 1 1 calc R U . . .
I505 I 0.5355(6) 0.6630(15) 0.6177(7) 0.080 Uiso 0.0494 1 d . U P A 10
I506 I 0.6408(5) 0.7217(11) 0.5430(5) 0.080 Uiso 0.0494 1 d . U P A 10
Zn53 Zn 0.6001(9) 0.615(2) 0.5695(10) 0.080 Uiso 0.0494 1 d . U P A 10
I406 I 0.6117(2) 0.7374(4) 0.5651(3) 0.182(4) Uani 0.3648 1 d D . P A 9
Zn43 Zn 0.5756(3) 0.6165(6) 0.5982(4) 0.146(7) Uani 0.3648 1 d D . P A 9
I405 I 0.5155(3) 0.6459(7) 0.6337(4) 0.266(8) Uani 0.3648 1 d D . P A 9

loop_
_atom_site_aniso_label
_atom_site_aniso_U_11
_atom_site_aniso_U_22
_atom_site_aniso_U_33
_atom_site_aniso_U_23
_atom_site_aniso_U_13
_atom_site_aniso_U_12
I305 0.0929(9) 0.0929(14) 0.0919(7) -0.0005(7) -0.0044(7) 0.0254(8)
I306 0.144(2) 0.0660(16) 0.1138(10) -0.0056(9) 0.0022(13) -0.0291(13)
I401 0.121(4) 0.040(2) 0.346(11) 0.008(3) -0.117(6) 0.009(2)
I402 0.091(3) 0.258(13) 0.152(4) -0.113(6) -0.005(2) 0.008(4)
I403 0.144(2) 0.0601(13) 0.184(2) 0.0285(13) 0.0441(17) 0.0207(13)
Zn33 0.095(2) 0.052(3) 0.0899(18) -0.0052(15) -0.0214(18) -0.0017(16)
I404 0.196(3) 0.0624(13) 0.1151(13) -0.0089(9) 0.0037(14) -0.0214(14)
Zn41 0.058(3) 0.055(3) 0.132(5) -0.033(3) -0.027(2) 0.030(3)
Zn42 0.126(3) 0.046(2) 0.121(2) 0.0031(16) 0.018(3) -0.0061(19)
N302 0.101(5) 0.026(3) 0.148(7) -0.008(4) -0.048(5) 0.013(3)
N306 0.107(6) 0.041(4) 0.140(7) -0.007(4) -0.051(6) 0.006(4)
N303 0.095(5) 0.049(5) 0.143(7) -0.008(5) -0.031(5) 0.012(4)
N310 0.103(6) 0.066(6) 0.129(8) 0.006(5) -0.017(6) 0.002(5)
N309 0.091(5) 0.043(4) 0.124(6) 0.002(4) -0.031(5) -0.002(4)
N304 0.112(6) 0.033(4) 0.148(8) -0.009(4) -0.047(6) 0.000(4)
N307 0.109(7) 0.080(7) 0.122(7) -0.017(6) -0.015(6) -0.019(5)
N301 0.110(6) 0.041(5) 0.193(11) -0.013(6) -0.068(7) 0.012(4)
N00I 0.101(7) 0.078(8) 0.180(12) -0.002(8) -0.031(8) -0.018(6)
C325 0.116(8) 0.044(5) 0.113(7) -0.015(5) -0.017(7) -0.020(5)
N308 0.080(5) 0.088(7) 0.124(7) -0.016(6) -0.026(6) 0.002(5)
C319 0.080(5) 0.103(10) 0.128(8) 0.005(7) -0.032(6) 0.015(6)
C321 0.104(7) 0.065(7) 0.114(8) -0.004(6) -0.032(7) -0.017(6)
C307 0.115(8) 0.029(5) 0.169(11) -0.011(6) -0.022(8) -0.004(5)
N305 0.159(10) 0.049(6) 0.228(14) -0.031(7) 0.019(9) -0.025(6)
C320 0.097(6) 0.060(6) 0.119(8) -0.002(6) -0.026(7) -0.014(5)
C308 0.094(6) 0.034(5) 0.139(8) -0.005(5) -0.012(6) 0.010(4)
C316 0.081(5) 0.070(7) 0.133(8) -0.007(6) -0.023(6) 0.007(5)
C326 0.088(6) 0.062(6) 0.124(8) -0.009(6) -0.020(6) -0.006(5)
C327 0.096(6) 0.036(5) 0.148(10) -0.004(6) -0.034(8) -0.010(4)
C315 0.109(7) 0.044(5) 0.153(10) 0.016(6) -0.059(7) -0.010(5)
C305 0.125(9) 0.051(7) 0.212(16) -0.018(8) -0.076(11) 0.015(6)
C306 0.100(6) 0.049(6) 0.140(9) -0.001(6) -0.014(7) 0.005(5)
C303 0.106(7) 0.037(5) 0.155(10) -0.003(5) -0.031(7) 0.019(5)
C314 0.122(8) 0.044(5) 0.147(9) -0.008(6) -0.067(8) -0.010(5)
C309 0.114(7) 0.042(5) 0.135(8) -0.006(5) -0.022(6) 0.006(5)
C328 0.116(9) 0.050(6) 0.163(13) 0.001(7) -0.034(10) -0.021(6)
C329 0.094(7) 0.084(9) 0.158(11) 0.007(8) -0.024(8) -0.012(6)
C304 0.135(9) 0.038(5) 0.204(14) -0.009(7) -0.096(11) 0.004(5)
C302 0.131(9) 0.042(6) 0.196(14) -0.026(7) -0.086(10) 0.009(6)
C301 0.138(10) 0.038(5) 0.206(14) -0.032(7) -0.092(11) 0.017(6)
C324 0.094(7) 0.078(8) 0.127(9) -0.012(7) -0.024(8) -0.004(6)
C318 0.140(10) 0.069(8) 0.194(14) -0.016(8) -0.104(12) 0.006(7)
N311 0.217(19) 0.056(7) 0.208(16) -0.009(9) 0.085(15) -0.003(9)
C312 0.214(16) 0.065(7) 0.222(16) -0.042(9) -0.038(13) -0.019(8)
C317 0.154(13) 0.053(8) 0.29(3) -0.001(10) -0.117(16) -0.035(8)
C334 0.100(7) 0.080(9) 0.146(11) 0.006(8) -0.014(8) -0.010(6)
C323 0.164(15) 0.081(10) 0.190(16) -0.043(11) 0.052(14) -0.058(11)
C311 0.148(11) 0.062(7) 0.229(16) -0.005(9) -0.004(10) 0.022(7)
C310 0.143(10) 0.054(6) 0.203(14) 0.028(7) -0.047(10) 0.013(6)
C335 0.129(11) 0.093(12) 0.193(17) -0.031(12) -0.022(12) 0.004(9)
C313 0.140(10) 0.065(7) 0.212(15) -0.033(8) -0.041(10) -0.006(7)
C322 0.165(15) 0.17(2) 0.167(15) -0.087(15) 0.019(13) -0.093(16)
C333 0.150(15) 0.078(11) 0.23(2) -0.032(12) 0.047(16) -0.008(10)
C332 0.18(2) 0.17(3) 0.20(2) -0.051(19) 0.09(2) -0.054(18)
C336 0.20(2) 0.090(14) 0.20(2) -0.039(13) 0.007(18) 0.034(15)
C331 0.21(2) 0.24(3) 0.170(17) -0.089(19) -0.028(16) -0.13(2)
I303 0.198(4) 0.072(2) 0.431(10) 0.084(4) 0.126(6) 0.058(3)
Zn32 0.209(9) 0.038(2) 0.375(16) 0.004(5) 0.079(9) 0.000(4)
I304 0.335(8) 0.092(3) 0.297(7) -0.065(3) 0.123(6) -0.078(4)
Zn31 0.113(5) 0.065(4) 0.280(9) -0.076(4) -0.099(5) 0.057(3)
I301 0.159(5) 0.043(2) 0.329(7) -0.003(3) -0.153(6) 0.011(3)
I302 0.156(5) 0.155(6) 0.362(13) -0.091(7) -0.075(6) 0.020(4)
I501 0.127(9) 0.048(4) 0.32(2) 0.009(8) -0.153(13) -0.020(5)
Zn51 0.058(3) 0.055(3) 0.132(5) -0.033(3) -0.027(2) 0.030(3)
I502 0.090(5) 0.156(12) 0.149(8) -0.077(8) -0.019(5) 0.006(5)
C330 0.21(3) 0.20(3) 0.23(3) -0.08(2) -0.01(2) -0.13(3)
I406 0.139(4) 0.052(2) 0.305(10) 0.013(3) -0.081(5) 0.0032(19)
Zn43 0.126(7) 0.042(4) 0.220(12) 0.005(5) -0.090(7) 0.010(4)
I405 0.224(9) 0.112(5) 0.382(13) -0.006(5) -0.142(9) 0.072(5)

loop_
_atom_type_symbol
_atom_type_description
_atom_type_scat_dispersion_real
_atom_type_scat_dispersion_imag
_atom_type_scat_source
C C 0.0181 0.0091 'International Tables Vol C Tables 4.2.6.8 and 6.1.1.4'
H H 0.0000 0.0000 'International Tables Vol C Tables 4.2.6.8 and 6.1.1.4'
I I -0.3257 6.8362 'International Tables Vol C Tables 4.2.6.8 and 6.1.1.4'
N N 0.0311 0.0180 'International Tables Vol C Tables 4.2.6.8 and 6.1.1.4'
Zn Zn -1.5491 0.6778 'International Tables Vol C Tables 4.2.6.8 and 6.1.1.4'

loop_
_exptl_crystal_face_index_h
_exptl_crystal_face_index_k
_exptl_crystal_face_index_l
_exptl_crystal_face_perp_dist
-1 0 1 0.0647
1 0 -1 0.0380
0 0 1 0.0579
0 0 -1 0.0484
0 1 0 0.1072
-1 0 -1 0.0422
1 0 1 0.0728
-1 -2 1 0.1452
2 1 -2 0.0913
-2 -1 2 0.1103
2 0 1 0.0760
2 -1 -2 0.1016
-2 0 -1 0.0544
-1 -1 2 0.1144

loop_
_geom_angle_atom_site_label_1
_geom_angle_atom_site_label_2
_geom_angle_atom_site_label_3
_geom_angle
_geom_angle_site_symmetry_1
_geom_angle_site_symmetry_3
_geom_angle_publ_flag
I306 Zn33 I305 128.9(2) . . ?
N306 Zn33 I305 101.4(4) . . ?
N306 Zn33 I306 110.1(4) . . ?
N306 Zn33 N307 97.4(5) . . ?
N307 Zn33 I305 105.3(4) . . ?
N307 Zn33 I306 109.2(4) . . ?
I402 Zn41 I401 126.5(6) . . ?
N301 Zn41 I401 106.3(6) . . ?
N301 Zn41 I402 107.4(6) . . ?
N301 Zn41 N00I 98.0(6) . 8_556 ?
N00I Zn41 I401 111.5(6) 8_556 . ?
N00I Zn41 I402 103.5(7) 8_556 . ?
I403 Zn42 I404 121.9(2) . . ?
N305 Zn42 I403 107.3(5) . . ?
N305 Zn42 I404 110.1(6) . . ?
N311 Zn42 I403 99.5(7) 6_556 . ?
N311 Zn42 I404 115.2(8) 6_556 . ?
N311 Zn42 N305 100.3(7) 6_556 . ?
C308 N302 C306 119.8(10) . . ?
C314 N306 Zn33 121.2(8) . . ?
C314 N306 C318 117.0(9) . . ?
C314 N306 Zn53 115.8(12) . . ?
C314 N306 Zn43 124.7(8) . . ?
C318 N306 Zn33 121.3(7) . . ?
C318 N306 Zn53 122.6(11) . . ?
C318 N306 Zn43 116.7(7) . . ?
C306 N303 C307 115.9(10) . . ?
C326 N310 C325 116.4(12) . . ?
C325 N309 C324 112.3(13) . . ?
C307 N304 C308 118.7(9) . . ?
C319 N307 Zn33 126.4(12) . . ?
C319 N307 C323 118.0(12) . . ?
C319 N307 Zn53 157.3(15) . . ?
C319 N307 Zn43 119.6(12) . . ?
C323 N307 Zn33 114.9(9) . . ?
C323 N307 Zn53 83.8(13) . . ?
C323 N307 Zn43 121.4(10) . . ?
C305 N301 Zn41 123.3(10) . . ?
C305 N301 C301 116.0(11) . . ?
C305 N301 Zn31 131.7(10) . . ?
C305 N301 Zn51 128.3(11) . . ?
C301 N301 Zn41 119.4(9) . . ?
C301 N301 Zn31 111.8(9) . . ?
C301 N301 Zn51 106.6(11) . . ?
Zn41 N00I Zn51 17.1(4) 8_455 8_455 ?
C329 N00I Zn41 123.9(16) . 8_455 ?
C329 N00I Zn31 121.8(17) . 8_455 ?
C329 N00I Zn51 107.6(15) . 8_455 ?
C329 N00I C330 119.6(14) . . ?
Zn31 N00I Zn51 14.3(7) 8_455 8_455 ?
C330 N00I Zn41 116.4(12) . 8_455 ?
C330 N00I Zn31 118.5(13) . 8_455 ?
C330 N00I Zn51 132.7(11) . 8_455 ?
N310 C325 N309 125.2(12) . . ?
N310 C325 C327 121.1(11) . . ?
N309 C325 C327 113.4(14) . . ?
C324 N308 C326 113.1(12) . . ?
N307 C319 H319 119.1 . . ?
N307 C319 C320 121.8(15) . . ?
C320 C319 H319 119.1 . . ?
C320 C321 C324 124.5(13) . . ?
C320 C321 C322 120.9(13) . . ?
C322 C321 C324 113.4(17) . . ?
N303 C307 C309 117.3(11) . . ?
N304 C307 N303 123.9(10) . . ?
N304 C307 C309 118.8(11) . . ?
C312 N305 Zn42 113.9(13) . . ?
C312 N305 C311 119.9(15) . . ?
C312 N305 Zn32 134.0(14) . . ?
C312 N305 Zn52 137(2) . . ?
C311 N305 Zn42 126.2(14) . . ?
C311 N305 Zn32 106.1(14) . . ?
C311 N305 Zn52 103(2) . . ?
C319 C320 H320 120.0 . . ?
C321 C320 C319 120.1(13) . . ?
C321 C320 H320 120.0 . . ?
N302 C308 N304 119.1(10) . . ?
N302 C308 C316 121.1(10) . . ?
N304 C308 C316 119.3(10) . . ?
C315 C316 C308 122.0(10) . . ?
C317 C316 C308 121.7(14) . . ?
C317 C316 C315 116.1(13) . . ?
N310 C326 N308 125.4(15) . . ?
N310 C326 C334 119.1(13) . . ?
N308 C326 C334 115.5(12) . . ?
C328 C327 C325 123.6(12) . . ?
C328 C327 C331 117.4(17) . . ?
C331 C327 C325 119(2) . . ?
C316 C315 H315 120.4 . . ?
C314 C315 C316 119.1(10) . . ?
C314 C315 H315 120.4 . . ?
N301 C305 H305 114.4 . . ?
N301 C305 C304 131.2(14) . . ?
C304 C305 H305 114.4 . . ?
N302 C306 N303 121.6(10) . . ?
N302 C306 C303 118.4(11) . . ?
N303 C306 C303 120.0(11) . . ?
C304 C303 C306 120.1(11) . . ?
C302 C303 C306 123.2(11) . . ?
C302 C303 C304 116.7(11) . . ?
N306 C314 C315 123.8(11) . . ?
N306 C314 H314 118.1 . . ?
C315 C314 H314 118.1 . . ?
C310 C309 C307 124.8(13) . . ?
C310 C309 C313 115.7(14) . . ?
C313 C309 C307 119.5(12) . . ?
C327 C328 H328 119.5 . . ?
C327 C328 C329 120.9(15) . . ?
C329 C328 H328 119.5 . . ?
N00I C329 C328 118.6(19) . . ?
N00I C329 H329 120.7 . . ?
C328 C329 H329 120.7 . . ?
C305 C304 C303 114.9(12) . . ?
C305 C304 H304 122.6 . . ?
C303 C304 H304 122.6 . . ?
C303 C302 H302 119.4 . . ?
C303 C302 C301 121.1(13) . . ?
C301 C302 H302 119.4 . . ?
N301 C301 C302 119.3(13) . . ?
N301 C301 H301 120.4 . . ?
C302 C301 H301 120.4 . . ?
N309 C324 C321 114.1(16) . . ?
N308 C324 N309 127.5(13) . . ?
N308 C324 C321 118.2(14) . . ?
N306 C318 H318 120.4 . . ?
C317 C318 N306 119.2(10) . . ?
C317 C318 H318 120.4 . . ?
C332 N311 Zn42 132.4(17) . 6 ?
C332 N311 C336 111(2) . . ?
C332 N311 Zn32 119.4(18) . 6 ?
C332 N311 Zn52 118(3) . 6 ?
C336 N311 Zn42 113.7(18) . 6 ?
C336 N311 Zn32 129.5(16) . 6 ?
C336 N311 Zn52 131(3) . 6 ?
N305 C312 H312 115.0 . . ?
N305 C312 C313 130(2) . . ?
C313 C312 H312 115.0 . . ?
C316 C317 H317 117.6 . . ?
C318 C317 C316 124.7(15) . . ?
C318 C317 H317 117.6 . . ?
C335 C334 C326 121.8(16) . . ?
C333 C334 C326 126.5(17) . . ?
C333 C334 C335 112(2) . . ?
N307 C323 H323 117.5 . . ?
N307 C323 C322 125.0(16) . . ?
C322 C323 H323 117.5 . . ?
N305 C311 H311 121.8 . . ?
N305 C311 C310 116.5(18) . . ?
C310 C311 H311 121.8 . . ?
C309 C310 C311 122.9(17) . . ?
C309 C310 H310 118.5 . . ?
C311 C310 H310 118.5 . . ?
C334 C335 H335 119.2 . . ?
C334 C335 C336 121.6(17) . . ?
C336 C335 H335 119.2 . . ?
C309 C313 H313 122.7 . . ?
C312 C313 C309 114.6(19) . . ?
C312 C313 H313 122.7 . . ?
C321 C322 H322 123.7 . . ?
C323 C322 C321 113(2) . . ?
C323 C322 H322 123.7 . . ?
C334 C333 H333 118.0 . . ?
C332 C333 C334 124(2) . . ?
C332 C333 H333 118.0 . . ?
N311 C332 H332 117.1 . . ?
C333 C332 N311 126(2) . . ?
C333 C332 H332 117.1 . . ?
N311 C336 C335 122.5(17) . . ?
N311 C336 H336 118.8 . . ?
C335 C336 H336 118.8 . . ?
C327 C331 H331 119.7 . . ?
C330 C331 C327 121(3) . . ?
C330 C331 H331 119.7 . . ?
N305 Zn32 I303 117.2(7) . . ?
N305 Zn32 I304 99.1(7) . . ?
N311 Zn32 N305 102.0(8) 6_556 . ?
N311 Zn32 I303 116.0(9) 6_556 . ?
N311 Zn32 I304 98.8(9) 6_556 . ?
I303 Zn32 I304 120.3(5) . . ?
N305 Zn52 I503 112(3) . . ?
N305 Zn52 I504 109(3) . . ?
N311 Zn52 N305 101(3) 6_556 . ?
N311 Zn52 I503 105(3) 6_556 . ?
N311 Zn52 I504 75(3) 6_556 . ?
I504 Zn52 I503 138(4) . . ?
N301 Zn31 I301 104.6(6) . . ?
N301 Zn31 I302 103.5(7) . . ?
N00I Zn31 N301 108.9(7) 8_556 . ?
N00I Zn31 I301 106.4(7) 8_556 . ?
N00I Zn31 I302 111.2(8) 8_556 . ?
I302 Zn31 I301 121.4(5) . . ?
N301 Zn51 N00I 84.9(7) . 8_556 ?
N301 Zn51 I501 94.6(8) . . ?
N301 Zn51 I502 118.6(8) . . ?
I502 Zn51 I501 139.3(11) . . ?
N00I C330 H330 118.8 . . ?
C331 C330 N00I 122(2) . . ?
C331 C330 H330 118.8 . . ?
N306 Zn53 I505 75.9(10) . . ?
N307 Zn53 N306 91.9(13) . . ?
N307 Zn53 I505 79.3(11) . . ?
N307 Zn53 I506 142.3(16) . . ?
I506 Zn53 N306 121.2(13) . . ?
I506 Zn53 I505 123.2(14) . . ?
N306 Zn43 N307 98.3(6) . . ?
N306 Zn43 I406 104.8(6) . . ?
N306 Zn43 I405 111.7(7) . . ?
N307 Zn43 I406 106.7(7) . . ?
N307 Zn43 I405 109.3(6) . . ?
I406 Zn43 I405 123.1(5) . . ?

loop_
_geom_bond_atom_site_label_1
_geom_bond_atom_site_label_2
_geom_bond_distance
_geom_bond_site_symmetry_2
_geom_bond_publ_flag
I305 Zn33 2.572(6) . ?
I306 Zn33 2.511(6) . ?
I401 Zn41 2.581(10) . ?
I402 Zn41 2.495(9) . ?
I403 Zn42 2.517(6) . ?
Zn33 N306 2.082(9) . ?
Zn33 N307 2.098(11) . ?
I404 Zn42 2.526(6) . ?
Zn41 N301 2.084(12) . ?
Zn41 N00I 2.146(15) 8_556 ?
Zn42 N305 2.167(13) . ?
Zn42 N311 2.052(19) 6_556 ?
N302 C308 1.322(14) . ?
N302 C306 1.331(15) . ?
N306 C314 1.314(13) . ?
N306 C318 1.41(2) . ?
N306 Zn53 2.38(3) . ?
N306 Zn43 2.070(12) . ?
N303 C307 1.382(16) . ?
N303 C306 1.332(17) . ?
N310 C325 1.323(19) . ?
N310 C326 1.295(18) . ?
N309 C325 1.334(16) . ?
N309 C324 1.37(2) . ?
N304 C307 1.236(17) . ?
N304 C308 1.388(15) . ?
N307 C319 1.31(2) . ?
N307 C323 1.36(2) . ?
N307 Zn53 1.98(3) . ?
N307 Zn43 2.083(15) . ?
N301 C305 1.210(18) . ?
N301 C301 1.385(19) . ?
N301 Zn31 2.060(13) . ?
N301 Zn51 2.220(19) . ?
N00I C329 1.31(2) . ?
N00I Zn31 1.860(15) 8_455 ?
N00I Zn51 2.50(2) 8_455 ?
N00I C330 1.35(4) . ?
C325 C327 1.511(19) . ?
N308 C326 1.364(17) . ?
N308 C324 1.29(2) . ?
C319 H319 0.9500 . ?
C319 C320 1.41(2) . ?
C321 C320 1.32(2) . ?
C321 C324 1.49(2) . ?
C321 C322 1.44(2) . ?
C307 C309 1.463(15) . ?
N305 C312 1.27(3) . ?
N305 C311 1.29(3) . ?
N305 Zn32 2.159(16) . ?
N305 Zn52 2.14(8) . ?
C320 H320 0.9500 . ?
C308 C316 1.434(16) . ?
C316 C315 1.384(18) . ?
C316 C317 1.355(17) . ?
C326 C334 1.43(2) . ?
C327 C328 1.33(2) . ?
C327 C331 1.38(2) . ?
C315 H315 0.9500 . ?
C315 C314 1.375(16) . ?
C305 H305 0.9500 . ?
C305 C304 1.360(17) . ?
C306 C303 1.444(18) . ?
C303 C304 1.426(18) . ?
C303 C302 1.364(19) . ?
C314 H314 0.9500 . ?
C309 C310 1.387(18) . ?
C309 C313 1.41(2) . ?
C328 H328 0.9500 . ?
C328 C329 1.45(2) . ?
C329 H329 0.9500 . ?
C304 H304 0.9500 . ?
C302 H302 0.9500 . ?
C302 C301 1.404(15) . ?
C301 H301 0.9500 . ?
C318 H318 0.9500 . ?
C318 C317 1.32(2) . ?
N311 C332 1.31(3) . ?
N311 C336 1.35(3) . ?
N311 Zn32 2.01(2) 6 ?
N311 Zn52 2.06(7) 6 ?
C312 H312 0.9500 . ?
C312 C313 1.30(3) . ?
C317 H317 0.9500 . ?
C334 C335 1.37(3) . ?
C334 C333 1.33(3) . ?
C323 H323 0.9500 . ?
C323 C322 1.40(3) . ?
C311 H311 0.9500 . ?
C311 C310 1.40(2) . ?
C310 H310 0.9500 . ?
C335 H335 0.9500 . ?
C335 C336 1.37(4) . ?
C313 H313 0.9500 . ?
C322 H322 0.9500 . ?
C333 H333 0.9500 . ?
C333 C332 1.28(3) . ?
C332 H332 0.9500 . ?
C336 H336 0.9500 . ?
C331 H331 0.9500 . ?
C331 C330 1.34(4) . ?
I303 Zn32 2.485(13) . ?
Zn32 I304 2.550(15) . ?
I503 Zn52 2.85(7) . ?
I504 Zn52 2.21(8) . ?
Zn31 I301 2.596(11) . ?
Zn31 I302 2.518(13) . ?
I501 Zn51 2.432(17) . ?
Zn51 I502 2.427(17) . ?
C330 H330 0.9500 . ?
I505 Zn53 2.97(4) . ?
I506 Zn53 2.37(4) . ?
I406 Zn43 2.516(12) . ?
Zn43 I405 2.547(13) . ?

loop_
_geom_torsion_atom_site_label_1
_geom_torsion_atom_site_label_2
_geom_torsion_atom_site_label_3
_geom_torsion_atom_site_label_4
_geom_torsion
_geom_torsion_site_symmetry_1
_geom_torsion_site_symmetry_2
_geom_torsion_site_symmetry_3
_geom_torsion_site_symmetry_4
_geom_torsion_publ_flag
Zn33 N306 C314 C315 172.3(15) . . . . ?
Zn33 N306 C318 C317 -171(2) . . . . ?
Zn33 N307 C319 C320 -167.7(9) . . . . ?
Zn33 N307 C323 C322 163(2) . . . . ?
Zn41 N301 C305 C304 -178(2) . . . . ?
Zn41 N301 C301 C302 176.4(16) . . . . ?
Zn41 N00I C329 C328 -175.9(11) 8_455 . . . ?
Zn41 N00I C330 C331 178(3) 8_455 . . . ?
Zn42 N305 C312 C313 174(3) . . . . ?
Zn42 N305 C311 C310 -179.2(18) . . . . ?
Zn42 N311 C332 C333 177(3) 6 . . . ?
Zn42 N311 C336 C335 -166(2) 6 . . . ?
N302 C308 C316 C315 9(2) . . . . ?
N302 C308 C316 C317 -176(2) . . . . ?
N302 C306 C303 C304 -3(2) . . . . ?
N302 C306 C303 C302 177.5(17) . . . . ?
N306 C318 C317 C316 -1(4) . . . . ?
N303 C307 C309 C310 -7(3) . . . . ?
N303 C307 C309 C313 175.3(18) . . . . ?
N303 C306 C303 C304 178.8(17) . . . . ?
N303 C306 C303 C302 -1(3) . . . . ?
N310 C325 C327 C328 165.2(12) . . . . ?
N310 C325 C327 C331 -19(3) . . . . ?
N310 C326 C334 C335 14(2) . . . . ?
N310 C326 C334 C333 -163.8(19) . . . . ?
N309 C325 C327 C328 -20.6(17) . . . . ?
N309 C325 C327 C331 156(2) . . . . ?
N304 C307 C309 C310 175(2) . . . . ?
N304 C307 C309 C313 -2(3) . . . . ?
N304 C308 C316 C315 -178.8(15) . . . . ?
N304 C308 C316 C317 -3(3) . . . . ?
N307 C319 C320 C321 -2.8(18) . . . . ?
N307 C323 C322 C321 14(4) . . . . ?
N301 C305 C304 C303 7(4) . . . . ?
C325 N310 C326 N308 -3.6(18) . . . . ?
C325 N310 C326 C334 177.7(11) . . . . ?
C325 N309 C324 N308 -0.7(17) . . . . ?
C325 N309 C324 C321 174.6(10) . . . . ?
C325 C327 C328 C329 -176.8(12) . . . . ?
C325 C327 C331 C330 179(3) . . . . ?
N308 C326 C334 C335 -164.9(15) . . . . ?
N308 C326 C334 C333 17(2) . . . . ?
C319 N307 C323 C322 -8(3) . . . . ?
C307 N303 C306 N302 0(2) . . . . ?
C307 N303 C306 C303 178.3(15) . . . . ?
C307 N304 C308 N302 -12(2) . . . . ?
C307 N304 C308 C316 175.6(15) . . . . ?
C307 C309 C310 C311 -176(2) . . . . ?
C307 C309 C313 C312 172(2) . . . . ?
N305 C312 C313 C309 8(5) . . . . ?
N305 C311 C310 C309 0(4) . . . . ?
C320 C321 C324 N309 1.8(17) . . . . ?
C320 C321 C324 N308 177.5(11) . . . . ?
C320 C321 C322 C323 -14(3) . . . . ?
C308 N302 C306 N303 0(2) . . . . ?
C308 N302 C306 C303 -177.8(14) . . . . ?
C308 N304 C307 N303 13(3) . . . . ?
C308 N304 C307 C309 -169.8(14) . . . . ?
C308 C316 C315 C314 177.4(16) . . . . ?
C308 C316 C317 C318 -176(2) . . . . ?
C316 C315 C314 N306 -1(3) . . . . ?
C326 N310 C325 N309 2.7(17) . . . . ?
C326 N310 C325 C327 176.1(11) . . . . ?
C326 N308 C324 N309 0.0(17) . . . . ?
C326 N308 C324 C321 -175.1(10) . . . . ?
C326 C334 C335 C336 -172.7(19) . . . . ?
C326 C334 C333 C332 -173(3) . . . . ?
C327 C328 C329 N00I -8(2) . . . . ?
C327 C331 C330 N00I 4(6) . . . . ?
C315 C316 C317 C318 -1(4) . . . . ?
C305 N301 C301 C302 9(3) . . . . ?
C306 N302 C308 N304 5(2) . . . . ?
C306 N302 C308 C316 177.8(14) . . . . ?
C306 N303 C307 N304 -7(3) . . . . ?
C306 N303 C307 C309 175.2(14) . . . . ?
C306 C303 C304 C305 179.8(18) . . . . ?
C306 C303 C302 C301 179.5(18) . . . . ?
C303 C302 C301 N301 -4(3) . . . . ?
C314 N306 C318 C317 1(3) . . . . ?
C328 C327 C331 C330 -5(5) . . . . ?
C329 N00I C330 C331 -5(5) . . . . ?
C304 C303 C302 C301 0(3) . . . . ?
C302 C303 C304 C305 -1(3) . . . . ?
C301 N301 C305 C304 -11(4) . . . . ?
C324 N309 C325 N310 -0.7(16) . . . . ?
C324 N309 C325 C327 -174.6(10) . . . . ?
C324 N308 C326 N310 2.3(17) . . . . ?
C324 N308 C326 C334 -178.9(11) . . . . ?
C324 C321 C320 C319 175.4(11) . . . . ?
C324 C321 C322 C323 178.5(19) . . . . ?
C318 N306 C314 C315 0(3) . . . . ?
C312 N305 C311 C310 1(4) . . . . ?
C317 C316 C315 C314 2(3) . . . . ?
C334 C335 C336 N311 -9(4) . . . . ?
C334 C333 C332 N311 -23(5) . . . . ?
C323 N307 C319 C320 2(2) . . . . ?
C311 N305 C312 C313 -6(5) . . . . ?
C310 C309 C313 C312 -5(3) . . . . ?
C335 C334 C333 C332 9(4) . . . . ?
C313 C309 C310 C311 2(3) . . . . ?
C322 C321 C320 C319 9(2) . . . . ?
C322 C321 C324 N309 169.1(16) . . . . ?
C322 C321 C324 N308 -15(2) . . . . ?
C333 C334 C335 C336 5(3) . . . . ?
C332 N311 C336 C335 -2(4) . . . . ?
C336 N311 C332 C333 17(5) . . . . ?
C331 C327 C328 C329 7(3) . . . . ?
Zn32 N305 C312 C313 173(3) . . . . ?
Zn32 N305 C311 C310 -178(2) . . . . ?
Zn32 N311 C332 C333 -162(3) 6 . . . ?
Zn32 N311 C336 C335 177.3(19) 6 . . . ?
Zn52 N305 C312 C313 174(3) . . . . ?
Zn52 N305 C311 C310 -178(3) . . . . ?
Zn52 N311 C332 C333 -159(4) 6 . . . ?
Zn52 N311 C336 C335 174(3) 6 . . . ?
Zn31 N301 C305 C304 178(2) . . . . ?
Zn31 N301 C301 C302 -178.3(17) . . . . ?
Zn31 N00I C329 C328 -171.5(11) 8_455 . . . ?
Zn31 N00I C330 C331 173(3) 8_455 . . . ?
Zn51 N301 C305 C304 -153(2) . . . . ?
Zn51 N301 C301 C302 158.9(17) . . . . ?
Zn51 N00I C329 C328 -170.2(12) 8_455 . . . ?
Zn51 N00I C330 C331 171(3) 8_455 . . . ?
C330 N00I C329 C328 6(3) . . . . ?
Zn53 N306 C314 C315 -156.8(18) . . . . ?
Zn53 N306 C318 C317 156(2) . . . . ?
Zn53 N307 C319 C320 -161(3) . . . . ?
Zn53 N307 C323 C322 165(3) . . . . ?
Zn43 N306 C314 C315 165.3(15) . . . . ?
Zn43 N306 C318 C317 -166(2) . . . . ?
Zn43 N307 C319 C320 -167.2(9) . . . . ?
Zn43 N307 C323 C322 161(2) . . . . ?

loop_
_exptl_oxdiff_crystal_face_indexfrac_h
_exptl_oxdiff_crystal_face_indexfrac_k
_exptl_oxdiff_crystal_face_indexfrac_l
_exptl_oxdiff_crystal_face_x
_exptl_oxdiff_crystal_face_y
_exptl_oxdiff_crystal_face_z
-1.0006 0.0002 0.9996 0.0615 -0.0087 -0.0024
1.0006 -0.0002 -0.9996 -0.0615 0.0087 0.0024
-0.0002 0.0001 0.9996 0.0334 -0.0093 -0.0384
0.0002 -0.0001 -0.9996 -0.0334 0.0093 0.0384
-0.0003 0.9999 -0.0001 0.0136 0.1007 -0.0124
-1.0002 0.0000 -0.9996 -0.0053 0.0099 0.0745
1.0002 -0.0000 0.9996 0.0053 -0.0099 -0.0745
-0.9999 -1.9995 0.9998 0.0342 -0.2101 0.0224
2.0008 0.9995 -1.9994 -0.1093 0.1180 -0.0076
-2.0008 -0.9995 1.9994 0.1093 -0.1180 0.0076
2.0006 -0.0001 0.9995 -0.0229 -0.0106 -0.1105
2.0015 -1.0003 -1.9991 -0.1366 -0.0834 0.0171
-2.0006 0.0001 -0.9995 0.0229 0.0106 0.1105
-1.0004 -0.9996 1.9993 0.0812 -0.1187 -0.0284

loop_
_smtbx_masks_void_nr
_smtbx_masks_void_average_x
_smtbx_masks_void_average_y
_smtbx_masks_void_average_z
_smtbx_masks_void_volume
_smtbx_masks_void_count_electrons
_smtbx_masks_void_content
1 -0.102 -0.917 -0.852 3466.9 838.6 ?
2 -0.235 -0.948 0.515 3466.9 838.6 ?
